data_2105661
loop_
_publ_author_name
'Pinheiro, C. B.'
'J\'orio, A.'
'Pimenta, M. A.'
'Speziali, N. L.'

_publ_section_title
;
 Structural Analysis of Cs~2~HgBr~4~ in Normal, Incommensurate and Twinned
 Phases
;
_journal_issue 3
_journal_name_full 'Acta Crystallographica Section B'
_journal_page_first 197
_journal_page_last 203
_journal_paper_doi 10.1107/S0108768197012032
_journal_volume 54
_journal_year 1998
_chemical_formula_structural 'Cs (HgBr4) Cs'
_chemical_formula_sum 'Br4 Cs2 Hg'
_chemical_formula_weight 786.02
_space_group_IT_number 62
_symmetry_cell_setting orthorhombic
_symmetry_space_group_name_Hall '-P 2ac 2n'
_symmetry_space_group_name_H-M 'P n m a'
_atom_type_scat_source 'International Tables for Crystallography Vol-C (1992)'
_cell_angle_alpha 90
_cell_angle_beta 90
_cell_angle_gamma 90
_cell_formula_units_Z 4
_cell_length_a 10.2400(10)
_cell_length_b 7.9000(10)
_cell_length_c 13.8880(10)
_cell_measurement_reflns_used 50
_cell_measurement_temperature 238
_cell_measurement_theta_max 15.00
_cell_measurement_theta_min 7.50
_cell_volume 1123.5(2)
_computing_cell_refinement 'SHELXTL PC (Sheldric, 1990)'
_computing_data_collection 'XSCANS Siemens software'
_computing_data_reduction 'DATRED - JANA'96 (Petricek, V. \&, Dusek, M. 1996)'
_computing_molecular_graphics 'ORTEP III (Burnett & Johnson, 1996)'
_computing_structure_refinement 'REFINE - JANA'96 (Petricek, V. \&, Dusek, M. 1996)'
_computing_structure_solution 'FOURIER - JANA'96 (Petricek, V. \&, Dusek, M. 1996)'
_diffrn_ambient_temperature 235
_diffrn_measurement_device 'Siemens P4 diffractometer'
_diffrn_measurement_method \q/2\q
_diffrn_radiation_monochromator graphite
_diffrn_radiation_source 'X-ray tube'
_diffrn_radiation_type 'Ag K\a'
_diffrn_radiation_wavelength 0.5608
_diffrn_reflns_limit_h_max 13
_diffrn_reflns_limit_h_min 0
_diffrn_reflns_limit_k_max 10
_diffrn_reflns_limit_k_min 0
_diffrn_reflns_limit_l_max 18
_diffrn_reflns_limit_l_min 0
_diffrn_reflns_number 849
_diffrn_reflns_theta_max 22.5
_diffrn_standards_decay_% 0
_diffrn_standards_interval_count 197
_diffrn_standards_number 3
_exptl_absorpt_coefficient_mu 19.07
_exptl_absorpt_correction_T_max 0.180
_exptl_absorpt_correction_T_min 0.165
_exptl_absorpt_correction_type Spherical
_exptl_crystal_colour Colorless
_exptl_crystal_density_diffrn 4.645
_exptl_crystal_density_meas ?
_exptl_crystal_description Spherical
_exptl_crystal_size_rad 0.065(5)
_refine_diff_density_max 7.7
_refine_diff_density_min -7.1
_refine_ls_extinction_coef 0.53(5)
_refine_ls_extinction_method 'Larson (1967)'
_refine_ls_goodness_of_fit_obs 1.60
_refine_ls_matrix_type full
_refine_ls_number_constraints 0
_refine_ls_number_parameters 56
_refine_ls_number_reflns 775
_refine_ls_number_restraints 0
_refine_ls_R_factor_obs 0.0413
_refine_ls_shift/esd_max 0.0001
_refine_ls_shift/esd_mean 0.0000
_refine_ls_structure_factor_coef F
_refine_ls_weighting_details w=1/(\s^2^(F))
_refine_ls_weighting_scheme sigma
_refine_ls_wR_factor_obs 0.0490
_reflns_number_observed 726
_reflns_number_total 775
_reflns_observed_criterion I>3\s(I)
_cod_data_source_file sh0100.cif
_cod_data_source_block IV
_cod_depositor_comments
;
The following automatic conversions were performed:

'_symmetry_cell_setting' value 'Orthorhombic' changed to
'orthorhombic' according to
/home/saulius/struct/CIF-dictionaries/cif_core.dic dictionary named
'cif_core.dic' version 2.4.2 from
2011-04-26.

'_refine_ls_matrix_type' value 'Full' changed to 'full'
according to /home/saulius/struct/CIF-dictionaries/cif_core.dic
dictionary named 'cif_core.dic' version 2.4.2 from 2011-04-26.

Automatic conversion script
Id: cif_fix_values 1891 2012-01-12 08:04:46Z andrius 

The following automatic conversions were performed:

'_exptl_crystal_density_meas' value 'not measured' was changed to '?'
- the value is perceived as not measured.

Automatic conversion script
Id: cif_fix_values 3008 2015-01-20 13:52:24Z robertas 
;
_cod_original_cell_volume 1123.5(3)
_cod_database_code 2105661

loop_
_symmetry_equiv_pos_as_xyz
x,y,z
-x+1/2,-y,z+1/2
-x,y+1/2,-z
x+1/2,-y+1/2,-z+1/2
-x,-y,-z
x+1/2,y,-z+1/2
x,-y+1/2,z
-x+1/2,y+1/2,z+1/2

loop_
_atom_site_aniso_label
_atom_site_aniso_U_11
_atom_site_aniso_U_22
_atom_site_aniso_U_33
_atom_site_aniso_U_12
_atom_site_aniso_U_13
_atom_site_aniso_U_23
Hg 0.0352(5) 0.0479(6) 0.0431(5) 0.0000 -0.0009(5) 0.0000
Cs1 0.0350(9) 0.072(2) 0.149(2) 0.0000 0.0080(10) 0.0000
Cs2 0.0342(8) 0.07310(10) 0.0430(10) 0.0000 0.0011(7) 0.0000
Br1 0.0290(10) 0.10(2) 0.071(2) 0.011(4) -0.0110(10) -0.022(7)
Br2 0.046(2) 0.182(6) 0.046(2) 0.019(8) -0.0080(10) 0.040(8)
Br3 0.046(4) 0.057(6) 0.120(10) 0.005(4) 0.012(5) 0.0320(6)
Br4 0.066(7) 0.066(9) 0.130(10) 0.007(5) 0.023(7) 0.056(8)

loop_
_atom_site_label
_atom_site_fract_x
_atom_site_fract_y
_atom_site_fract_z
_atom_site_U_iso_or_equiv
_atom_site_thermal_displace_type
_atom_site_calc_flag
_atom_site_occupancy
Hg 0.22100(10) 0.2500 0.42360(10) 0.0421(3) Uani d 1.0
Cs1 0.1194(2) 0.2500 0.0993(2) 0.0853(10) Uani d 1.0
Cs2 -0.01670(10) 0.2500 0.67200(10) 0.0499(6) Uani d 1.0
Br1 -0.0266(3) 0.225(4) 0.4097(3) 0.067(6) Uani d 0.5
Br2 0.3221(3) 0.244(3) 0.5938(2) 0.091(2) Uani d 0.5
Br3 0.3292(17) 0.527(3) 0.3577(12) 0.074(4) Uani d 0.5
Br4 0.3111(19) 0.494(2) 0.3226(12) 0.087(5) Uani d 0.5

loop_
_geom_bond_atom_site_label_1
_geom_bond_atom_site_label_2
_geom_bond_site_symmetry_2
_geom_bond_distance
_geom_bond_publ_flag
Hg Cs1 6 4.092(2) yes
Hg Cs2 . 4.2221(16) yes
Hg Br1 . 2.551(4) yes
Hg Br2 . 2.581(3) yes
Hg Br3 . 2.616(17) yes
Hg Br4 . 2.553(16) yes
Cs1 Br1 6 3.632(4) yes
Cs1 Br3 . 4.723(16) yes
Cs2 Br4 2_565 3.595(17) yes
Cs2 Br1 5_566 4.32(3) yes
